data_7053333
loop_
_publ_author_name
'Zhang, Na'
'Sun, Zhengang'
'Zhu, Yanyu'
'Zhang, Jing'
'Liu, Lei'
'Huang, Cuiying'
'Lu, Xin'
'Wang, Weinan'
'Tong, Fei'

_publ_section_title
;
 Synthesis, crystal structure and luminescence properties of eight new
 lanthanide carboxyphosphonates with a 3D framework structure
;
_journal_issue 11
_journal_name_full 'New Journal of Chemistry'
_journal_page_first 2429
_journal_paper_doi 10.1039/b9nj00456d
_journal_volume 34
_journal_year 2010
_chemical_formula_sum 'C7 H19 Eu N O9 P'
_chemical_formula_weight 444.16
_chemical_name_systematic
;
?
;
_space_group_IT_number 14
_symmetry_cell_setting monoclinic
_symmetry_space_group_name_Hall '-P 2ybc'
_symmetry_space_group_name_H-M 'P 1 21/c 1'
_atom_sites_solution_hydrogens geom
_atom_sites_solution_primary direct
_atom_sites_solution_secondary difmap
_audit_creation_method SHELXL-97
_cell_angle_alpha 90.00
_cell_angle_beta 96.177(2)
_cell_angle_gamma 90.00
_cell_formula_units_Z 4
_cell_length_a 5.5313(7)
_cell_length_b 13.3960(17)
_cell_length_c 20.934(3)
_cell_measurement_reflns_used 934
_cell_measurement_temperature 295(2)
_cell_measurement_theta_max 19.72
_cell_measurement_theta_min 2.48
_cell_volume 1542.1(4)
_computing_cell_refinement 'Bruker SMART'
_computing_data_collection 'Bruker SMART'
_computing_data_reduction 'Bruker SHELXTL'
_computing_molecular_graphics 'Bruker SHELXTL'
_computing_publication_material 'Bruker SHELXTL'
_computing_structure_refinement 'SHELXL-97 (Sheldrick, 1997)'
_computing_structure_solution 'SHELXS-97 (Sheldrick, 1990)'
_diffrn_ambient_temperature 295(2)
_diffrn_measured_fraction_theta_full 0.998
_diffrn_measured_fraction_theta_max 0.998
_diffrn_measurement_device_type 'Smart Apex II CCD'
_diffrn_measurement_method 'omega scans'
_diffrn_radiation_monochromator graphite
_diffrn_radiation_source 'fine-focus sealed tube'
_diffrn_radiation_type MoK\a
_diffrn_radiation_wavelength 0.71073
_diffrn_reflns_av_R_equivalents 0.0665
_diffrn_reflns_av_sigmaI/netI 0.0770
_diffrn_reflns_limit_h_max 5
_diffrn_reflns_limit_h_min -6
_diffrn_reflns_limit_k_max 14
_diffrn_reflns_limit_k_min -15
_diffrn_reflns_limit_l_max 22
_diffrn_reflns_limit_l_min -24
_diffrn_reflns_number 7130
_diffrn_reflns_theta_full 24.18
_diffrn_reflns_theta_max 24.18
_diffrn_reflns_theta_min 1.81
_diffrn_standards_decay_% 0
_diffrn_standards_interval_count 0
_diffrn_standards_interval_time 0
_diffrn_standards_number 0
_exptl_absorpt_coefficient_mu 4.206
_exptl_absorpt_correction_T_max 0.8565
_exptl_absorpt_correction_T_min 0.5472
_exptl_absorpt_correction_type empirical
_exptl_absorpt_process_details sadabs
_exptl_crystal_colour colorless
_exptl_crystal_density_diffrn 1.913
_exptl_crystal_density_method 'not measured'
_exptl_crystal_description block
_exptl_crystal_F_000 872
_exptl_crystal_size_max 0.16
_exptl_crystal_size_mid 0.04
_exptl_crystal_size_min 0.04
_refine_diff_density_max 3.241
_refine_diff_density_min -0.951
_refine_diff_density_rms 0.260
_refine_ls_extinction_method none
_refine_ls_goodness_of_fit_ref 1.079
_refine_ls_hydrogen_treatment constr
_refine_ls_matrix_type full
_refine_ls_number_parameters 172
_refine_ls_number_reflns 2471
_refine_ls_number_restraints 0
_refine_ls_restrained_S_all 1.079
_refine_ls_R_factor_all 0.0788
_refine_ls_R_factor_gt 0.0524
_refine_ls_shift/su_max 0.017
_refine_ls_shift/su_mean 0.002
_refine_ls_structure_factor_coef Fsqd
_refine_ls_weighting_details 'calc w=1/[\s^2^(Fo^2^)+(0.0730P)^2^+14.2177P] where P=(Fo^2^+2Fc^2^)/3'
_refine_ls_weighting_scheme calc
_refine_ls_wR_factor_gt 0.1337
_refine_ls_wR_factor_ref 0.1544
_reflns_number_gt 1811
_reflns_number_total 2471
_reflns_threshold_expression >2sigma(I)
_cod_data_source_file b9nj00456d.txt
_cod_data_source_block szg128
_cod_depositor_comments
;
The following automatic conversions were performed:

'_symmetry_cell_setting' value 'Monoclinic' changed to 'monoclinic'
according to /home/saulius/struct/CIF-dictionaries/cif_core.dic
dictionary named 'cif_core.dic' version 2.4.2 from 2011-04-26.

Automatic conversion script
Id: cif_fix_values 1891 2012-01-12 08:04:46Z andrius 
;
_cod_original_cell_volume 1542.2(3)
_cod_original_sg_symbol_H-M P21/c
_cod_database_code 7053333

loop_
_symmetry_equiv_pos_as_xyz
'x, y, z'
'-x, y+1/2, -z+1/2'
'-x, -y, -z'
'x, -y-1/2, z-1/2'

loop_
_atom_site_label
_atom_site_type_symbol
_atom_site_fract_x
_atom_site_fract_y
_atom_site_fract_z
_atom_site_U_iso_or_equiv
_atom_site_adp_type
_atom_site_occupancy
_atom_site_symmetry_multiplicity
_atom_site_calc_flag
_atom_site_refinement_flags
Eu1 Eu 0.37323(11) 0.86785(5) 1.02763(3) 0.0168(2) Uani 1 1 d .
P1 P 0.0869(6) 0.9777(2) 0.91341(15) 0.0169(7) Uani 1 1 d .
O1 O 0.3165(15) 1.0177(6) 0.9545(4) 0.021(2) Uani 1 1 d .
O2 O 0.0387(14) 0.8780(6) 0.9428(4) 0.0189(19) Uani 1 1 d .
O3 O -0.1267(15) 1.0469(7) 0.9100(4) 0.025(2) Uani 1 1 d .
O4 O -0.2965(17) 0.7536(7) 0.5676(4) 0.033(2) Uani 1 1 d .
O5 O -0.4973(17) 0.6835(7) 0.6402(4) 0.030(2) Uani 1 1 d .
O6 O 0.5711(16) 0.8150(7) 0.9355(4) 0.032(2) Uani 1 1 d .
H6C H 0.6871 0.7753 0.9475 0.048 Uiso 1 1 d R
H6D H 0.4686 0.7856 0.9087 0.048 Uiso 1 1 d R
O7 O 0.1469(16) 0.7143(7) 1.0337(5) 0.032(2) Uani 1 1 d .
H7A H 0.2121 0.6786 1.0640 0.048 Uiso 1 1 d R
H7B H 0.0032 0.7280 1.0404 0.048 Uiso 1 1 d R
O1W O 0.482(3) 0.6324(10) 0.8682(6) 0.079(5) Uani 1 1 d .
H1WA H 0.5846 0.5904 0.8843 0.118 Uiso 1 1 d R
H1WB H 0.3503 0.6028 0.8563 0.118 Uiso 1 1 d R
O2W O 0.336(2) 0.5782(8) 0.7425(5) 0.052(3) Uani 1 1 d .
H2WA H 0.2368 0.6047 0.7141 0.078 Uiso 1 1 d R
H2WB H 0.4749 0.5766 0.7297 0.078 Uiso 1 1 d R
N1 N 0.0020(19) 0.9203(8) 0.7843(5) 0.022(2) Uani 1 1 d .
C1 C 0.182(2) 0.9634(10) 0.8333(6) 0.022(3) Uani 1 1 d .
H1A H 0.2282 1.0285 0.8184 0.027 Uiso 1 1 calc R
H1B H 0.3259 0.9216 0.8365 0.027 Uiso 1 1 calc R
C2 C 0.082(3) 0.9340(11) 0.7200(5) 0.028(3) Uani 1 1 d .
H2A H 0.2379 0.9013 0.7184 0.033 Uiso 1 1 calc R
H2B H 0.1039 1.0047 0.7122 0.033 Uiso 1 1 calc R
C3 C -0.096(3) 0.8924(11) 0.6693(6) 0.035(4) Uani 1 1 d .
H3B H -0.0370 0.9025 0.6278 0.042 Uiso 1 1 calc R
H3A H -0.2485 0.9284 0.6692 0.042 Uiso 1 1 calc R
C4 C -0.143(2) 0.7821(9) 0.6783(5) 0.021(3) Uani 1 1 d .
H4A H 0.0123 0.7476 0.6756 0.025 Uiso 1 1 calc R
C5 C -0.211(3) 0.7656(11) 0.7461(6) 0.033(4) Uani 1 1 d .
H5A H -0.3693 0.7949 0.7498 0.040 Uiso 1 1 calc R
H5B H -0.2216 0.6946 0.7543 0.040 Uiso 1 1 calc R
C6 C -0.024(3) 0.8123(10) 0.7956(6) 0.031(4) Uani 1 1 d .
H6B H -0.0731 0.8018 0.8382 0.037 Uiso 1 1 calc R
H6A H 0.1317 0.7798 0.7937 0.037 Uiso 1 1 calc R
C7 C -0.326(2) 0.7370(10) 0.6266(6) 0.021(3) Uani 1 1 d .

loop_
_atom_site_aniso_label
_atom_site_aniso_U_11
_atom_site_aniso_U_22
_atom_site_aniso_U_33
_atom_site_aniso_U_23
_atom_site_aniso_U_13
_atom_site_aniso_U_12
Eu1 0.0174(4) 0.0176(4) 0.0145(4) 0.0004(3) -0.0020(2) -0.0001(3)
P1 0.0169(17) 0.0210(19) 0.0118(16) -0.0013(13) -0.0034(13) 0.0014(14)
O1 0.024(5) 0.020(5) 0.016(4) -0.003(4) 0.000(4) -0.005(4)
O2 0.017(4) 0.022(5) 0.016(4) 0.001(4) -0.003(4) -0.003(4)
O3 0.020(5) 0.035(6) 0.019(5) 0.000(4) -0.004(4) 0.005(4)
O4 0.033(6) 0.042(6) 0.020(5) -0.005(4) -0.007(4) -0.011(5)
O5 0.035(6) 0.034(6) 0.021(5) -0.008(4) 0.004(4) -0.019(5)
O6 0.026(5) 0.044(7) 0.025(5) 0.002(5) -0.001(4) -0.002(5)
O7 0.027(5) 0.022(6) 0.047(6) 0.015(4) 0.006(5) 0.001(4)
O1W 0.102(11) 0.081(11) 0.053(8) -0.039(7) 0.011(8) -0.034(9)
O2W 0.056(8) 0.058(8) 0.041(7) 0.009(6) 0.004(6) -0.017(6)
N1 0.028(6) 0.017(6) 0.022(6) -0.004(5) 0.005(5) -0.003(5)
C1 0.023(7) 0.025(8) 0.018(7) 0.002(6) -0.001(6) -0.005(6)
C2 0.040(9) 0.035(9) 0.008(6) 0.001(6) 0.003(6) -0.013(7)
C3 0.057(10) 0.035(10) 0.012(7) 0.000(6) -0.001(7) -0.014(7)
C4 0.027(7) 0.018(7) 0.015(6) 0.002(5) -0.006(6) -0.001(6)
C5 0.050(10) 0.030(9) 0.020(7) 0.005(6) 0.006(7) -0.015(7)
C6 0.054(10) 0.025(9) 0.012(7) -0.005(6) -0.007(7) -0.011(7)
C7 0.016(7) 0.027(8) 0.019(7) -0.009(6) -0.010(5) 0.003(6)

loop_
_atom_type_symbol
_atom_type_description
_atom_type_scat_dispersion_real
_atom_type_scat_dispersion_imag
_atom_type_scat_source
C C 0.0033 0.0016 'International Tables Vol C Tables 4.2.6.8 and 6.1.1.4'
H H 0.0000 0.0000 'International Tables Vol C Tables 4.2.6.8 and 6.1.1.4'
N N 0.0061 0.0033 'International Tables Vol C Tables 4.2.6.8 and 6.1.1.4'
O O 0.0106 0.0060 'International Tables Vol C Tables 4.2.6.8 and 6.1.1.4'
P P 0.1023 0.0942 'International Tables Vol C Tables 4.2.6.8 and 6.1.1.4'
Eu Eu -0.1578 3.6682 'International Tables Vol C Tables 4.2.6.8 and 6.1.1.4'

loop_
_geom_angle_atom_site_label_1
_geom_angle_atom_site_label_2
_geom_angle_atom_site_label_3
_geom_angle
_geom_angle_site_symmetry_1
_geom_angle_site_symmetry_3
O3 Eu1 O1 93.1(3) 3_577 3_677
O3 Eu1 O2 86.3(3) 3_577 .
O1 Eu1 O2 125.3(3) 3_677 .
O3 Eu1 O6 161.2(3) 3_577 .
O1 Eu1 O6 86.1(3) 3_677 .
O2 Eu1 O6 78.9(3) . .
O3 Eu1 O7 92.9(3) 3_577 .
O1 Eu1 O7 159.9(3) 3_677 .
O2 Eu1 O7 74.2(3) . .
O6 Eu1 O7 94.2(3) . .
O3 Eu1 O5 74.1(3) 3_577 4_676
O1 Eu1 O5 84.1(3) 3_677 4_676
O2 Eu1 O5 145.9(3) . 4_676
O6 Eu1 O5 124.4(3) . 4_676
O7 Eu1 O5 79.2(3) . 4_676
O3 Eu1 O1 84.7(3) 3_577 .
O1 Eu1 O1 67.1(3) 3_677 .
O2 Eu1 O1 58.4(3) . .
O6 Eu1 O1 77.7(3) . .
O7 Eu1 O1 132.6(3) . .
O5 Eu1 O1 143.1(3) 4_676 .
O3 Eu1 O4 125.9(3) 3_577 4_676
O1 Eu1 O4 82.8(3) 3_677 4_676
O2 Eu1 O4 138.4(3) . 4_676
O6 Eu1 O4 72.7(3) . 4_676
O7 Eu1 O4 78.1(3) . 4_676
O5 Eu1 O4 51.8(3) 4_676 4_676
O1 Eu1 O4 138.8(3) . 4_676
O3 Eu1 C7 99.5(3) 3_577 4_676
O1 Eu1 C7 81.1(3) 3_677 4_676
O2 Eu1 C7 152.8(3) . 4_676
O6 Eu1 C7 98.9(3) . 4_676
O7 Eu1 C7 79.0(3) . 4_676
O5 Eu1 C7 25.5(3) 4_676 4_676
O1 Eu1 C7 148.1(3) . 4_676
O4 Eu1 C7 26.4(3) 4_676 4_676
O3 Eu1 P1 85.2(2) 3_577 .
O1 Eu1 P1 96.9(2) 3_677 .
O2 Eu1 P1 28.5(2) . .
O6 Eu1 P1 76.2(2) . .
O7 Eu1 P1 102.7(2) . .
O5 Eu1 P1 159.3(2) 4_676 .
O1 Eu1 P1 29.89(19) . .
O4 Eu1 P1 148.8(2) 4_676 .
C7 Eu1 P1 174.9(3) 4_676 .
O3 Eu1 P1 14.6(2) 3_577 3_577
O1 Eu1 P1 96.0(2) 3_677 3_577
O2 Eu1 P1 73.0(2) . 3_577
O6 Eu1 P1 146.9(2) . 3_577
O7 Eu1 P1 94.7(2) . 3_577
O5 Eu1 P1 88.6(2) 4_676 3_577
O1 Eu1 P1 72.83(19) . 3_577
O4 Eu1 P1 140.4(2) 4_676 3_577
C7 Eu1 P1 114.1(3) 4_676 3_577
P1 Eu1 P1 70.71(9) . 3_577
O3 Eu1 Eu1 88.4(2) 3_577 3_677
O1 Eu1 Eu1 35.3(2) 3_677 3_677
O2 Eu1 Eu1 90.14(19) . 3_677
O6 Eu1 Eu1 80.0(2) . 3_677
O7 Eu1 Eu1 164.1(2) . 3_677
O5 Eu1 Eu1 116.3(2) 4_676 3_677
O1 Eu1 Eu1 31.79(19) . 3_677
O4 Eu1 Eu1 113.6(2) 4_676 3_677
C7 Eu1 Eu1 116.4(3) 4_676 3_677
P1 Eu1 Eu1 61.61(6) . 3_677
P1 Eu1 Eu1 82.77(6) 3_577 3_677
O3 P1 O2 113.3(5) . .
O3 P1 O1 114.1(5) . .
O2 P1 O1 104.5(5) . .
O3 P1 C1 109.0(6) . .
O2 P1 C1 111.3(5) . .
O1 P1 C1 104.3(5) . .
O3 P1 Eu1 131.9(4) . .
O2 P1 Eu1 50.3(3) . .
O1 P1 Eu1 54.2(3) . .
C1 P1 Eu1 119.1(4) . .
O3 P1 Eu1 22.7(3) . 3_577
O2 P1 Eu1 101.9(3) . 3_577
O1 P1 Eu1 100.3(3) . 3_577
C1 P1 Eu1 131.4(4) . 3_577
Eu1 P1 Eu1 109.29(9) . 3_577
P1 O1 Eu1 150.7(5) . 3_677
P1 O1 Eu1 95.9(4) . .
Eu1 O1 Eu1 112.9(3) 3_677 .
P1 O2 Eu1 101.2(4) . .
P1 O3 Eu1 142.7(5) . 3_577
C7 O4 Eu1 92.5(7) . 4_475
C7 O5 Eu1 95.2(7) . 4_475
Eu1 O6 H6C 109.8 . .
Eu1 O6 H6D 109.5 . .
H6C O6 H6D 109.5 . .
Eu1 O7 H7A 109.8 . .
Eu1 O7 H7B 109.0 . .
H7A O7 H7B 109.5 . .
H1WA O1W H1WB 109.0 . .
H2WA O2W H2WB 109.5 . .
C2 N1 C1 109.9(10) . .
C2 N1 C6 108.2(10) . .
C1 N1 C6 110.1(10) . .
N1 C1 P1 116.4(8) . .
N1 C1 H1A 108.2 . .
P1 C1 H1A 108.2 . .
N1 C1 H1B 108.2 . .
P1 C1 H1B 108.2 . .
H1A C1 H1B 107.4 . .
N1 C2 C3 111.5(11) . .
N1 C2 H2A 109.3 . .
C3 C2 H2A 109.3 . .
N1 C2 H2B 109.3 . .
C3 C2 H2B 109.3 . .
H2A C2 H2B 108.0 . .
C2 C3 C4 112.7(11) . .
C2 C3 H3B 109.0 . .
C4 C3 H3B 109.0 . .
C2 C3 H3A 109.0 . .
C4 C3 H3A 109.0 . .
H3B C3 H3A 107.8 . .
C3 C4 C7 113.9(10) . .
C3 C4 C5 108.7(11) . .
C7 C4 C5 112.9(11) . .
C3 C4 H4A 107.0 . .
C7 C4 H4A 107.0 . .
C5 C4 H4A 107.0 . .
C6 C5 C4 110.9(11) . .
C6 C5 H5A 109.5 . .
C4 C5 H5A 109.5 . .
C6 C5 H5B 109.5 . .
C4 C5 H5B 109.5 . .
H5A C5 H5B 108.0 . .
N1 C6 C5 111.5(11) . .
N1 C6 H6B 109.3 . .
C5 C6 H6B 109.3 . .
N1 C6 H6A 109.3 . .
C5 C6 H6A 109.3 . .
H6B C6 H6A 108.0 . .
O5 C7 O4 120.0(11) . .
O5 C7 C4 122.0(11) . .
O4 C7 C4 117.9(11) . .
O5 C7 Eu1 59.3(6) . 4_475
O4 C7 Eu1 61.0(6) . 4_475
C4 C7 Eu1 172.6(9) . 4_475

loop_
_geom_bond_atom_site_label_1
_geom_bond_atom_site_label_2
_geom_bond_distance
_geom_bond_site_symmetry_2
Eu1 O3 2.292(8) 3_577
Eu1 O1 2.301(8) 3_677
Eu1 O2 2.427(8) .
Eu1 O6 2.424(9) .
Eu1 O7 2.419(9) .
Eu1 O5 2.485(8) 4_676
Eu1 O1 2.524(8) .
Eu1 O4 2.521(9) 4_676
Eu1 C7 2.878(12) 4_676
Eu1 P1 3.095(3) .
Eu1 P1 3.599(3) 3_577
Eu1 Eu1 4.0236(13) 3_677
P1 O3 1.497(9) .
P1 O2 1.507(8) .
P1 O1 1.551(9) .
P1 C1 1.821(12) .
P1 Eu1 3.599(3) 3_577
O1 Eu1 2.301(8) 3_677
O3 Eu1 2.292(8) 3_577
O4 C7 1.283(15) .
O4 Eu1 2.521(9) 4_475
O5 C7 1.243(15) .
O5 Eu1 2.485(8) 4_475
O6 H6C 0.8501 .
O6 H6D 0.8500 .
O7 H7A 0.8434 .
O7 H7B 0.8418 .
O1W H1WA 0.8443 .
O1W H1WB 0.8428 .
O2W H2WA 0.8423 .
O2W H2WB 0.8414 .
N1 C2 1.473(15) .
N1 C1 1.467(15) .
N1 C6 1.476(17) .
C1 H1A 0.9700 .
C1 H1B 0.9700 .
C2 C3 1.480(18) .
C2 H2A 0.9700 .
C2 H2B 0.9700 .
C3 C4 1.515(18) .
C3 H3B 0.9700 .
C3 H3A 0.9700 .
C4 C7 1.529(16) .
C4 C5 1.523(16) .
C4 H4A 0.9800 .
C5 C6 1.517(19) .
C5 H5A 0.9700 .
C5 H5B 0.9700 .
C6 H6B 0.9700 .
C6 H6A 0.9700 .
C7 Eu1 2.878(12) 4_475
